data_4029872
loop_
_publ_author_name
'Kinoshita, Hidenori'
'Hirai, Nobuyoshi'
'Miura, Katsukiyo'

_publ_section_title
;
 Diisobutylaluminum Hydride Promoted Cyclization of
 o-(Trimethylsilylethynyl)styrenes to Indenes.
;
_journal_issue 17
_journal_name_full 'The Journal of organic chemistry'
_journal_page_first 8171
_journal_page_last 8181
_journal_paper_doi 10.1021/jo501383v
_journal_volume 79
_journal_year 2014
_chemical_formula_sum 'C16 H24 Si2'
_chemical_formula_weight 272.53
_chemical_name_systematic
; 
 ? 
;
_space_group_IT_number 14
_symmetry_cell_setting monoclinic
_symmetry_space_group_name_Hall '-P 2ybc'
_symmetry_space_group_name_H-M 'P 1 21/c 1'
_atom_sites_solution_hydrogens geom
_atom_sites_solution_primary direct
_atom_sites_solution_secondary difmap
_audit_creation_method SHELXL-97
_cell_angle_alpha 90.00
_cell_angle_beta 90.9400(10)
_cell_angle_gamma 90.00
_cell_formula_units_Z 8
_cell_length_a 8.5758(8)
_cell_length_b 24.740(2)
_cell_length_c 16.4424(16)
_cell_measurement_temperature 296(2)
_cell_volume 3488.0(5)
_computing_structure_refinement 'SHELXL-97 (Sheldrick, 1997)'
_computing_structure_solution 'SHELXS-97 (Sheldrick, 1990)'
_diffrn_ambient_temperature 296(2)
_diffrn_measured_fraction_theta_full 0.980
_diffrn_measured_fraction_theta_max 0.980
_diffrn_radiation_monochromator graphite
_diffrn_radiation_source 'fine-focus sealed tube'
_diffrn_radiation_type MoK\a
_diffrn_radiation_wavelength 0.71073
_diffrn_reflns_av_R_equivalents 0.1625
_diffrn_reflns_av_sigmaI/netI 0.1072
_diffrn_reflns_limit_h_max 10
_diffrn_reflns_limit_h_min -11
_diffrn_reflns_limit_k_max 26
_diffrn_reflns_limit_k_min -31
_diffrn_reflns_limit_l_max 20
_diffrn_reflns_limit_l_min -14
_diffrn_reflns_number 19403
_diffrn_reflns_theta_full 27.50
_diffrn_reflns_theta_max 27.50
_diffrn_reflns_theta_min 1.49
_exptl_absorpt_coefficient_mu 0.188
_exptl_absorpt_correction_T_max 0.9870
_exptl_absorpt_correction_T_min 0.9458
_exptl_crystal_density_diffrn 1.038
_exptl_crystal_density_method 'not measured'
_exptl_crystal_F_000 1184
_exptl_crystal_size_max 0.30
_exptl_crystal_size_mid 0.10
_exptl_crystal_size_min 0.07
_refine_diff_density_max 0.797
_refine_diff_density_min -0.610
_refine_diff_density_rms 0.076
_refine_ls_extinction_method none
_refine_ls_goodness_of_fit_ref 0.924
_refine_ls_hydrogen_treatment mixed
_refine_ls_matrix_type full
_refine_ls_number_parameters 337
_refine_ls_number_reflns 7841
_refine_ls_number_restraints 0
_refine_ls_restrained_S_all 0.924
_refine_ls_R_factor_all 0.0692
_refine_ls_R_factor_gt 0.0572
_refine_ls_shift/su_max 0.001
_refine_ls_shift/su_mean 0.000
_refine_ls_structure_factor_coef Fsqd
_refine_ls_weighting_details 'calc w=1/[\s^2^(Fo^2^)+(0.1000P)^2^+0.0000P] where P=(Fo^2^+2Fc^2^)/3'
_refine_ls_weighting_scheme calc
_refine_ls_wR_factor_gt 0.1536
_refine_ls_wR_factor_ref 0.1634
_reflns_number_gt 6096
_reflns_number_total 7841
_reflns_threshold_expression >2sigma(I)
_cod_data_source_file jo501383v_si_002.cif
_cod_data_source_block hirai2
_cod_depositor_comments 'Adding full bibliography for 4029872.cif.'
_cod_original_cell_volume 3488.0(6)
_cod_original_sg_symbol_H-M P21/c
_cod_database_code 4029872

loop_
_symmetry_equiv_pos_as_xyz
'x, y, z'
'-x, y+1/2, -z+1/2'
'-x, -y, -z'
'x, -y-1/2, z-1/2'

loop_
_atom_site_label
_atom_site_type_symbol
_atom_site_fract_x
_atom_site_fract_y
_atom_site_fract_z
_atom_site_U_iso_or_equiv
_atom_site_adp_type
_atom_site_occupancy
_atom_site_symmetry_multiplicity
_atom_site_calc_flag
_atom_site_refinement_flags
C1 C 0.1325(2) 0.29110(7) 0.48193(10) 0.0229(4) Uani 1 1 d .
C2 C 0.0681(2) 0.26729(8) 0.54948(11) 0.0280(4) Uani 1 1 d .
H1 H -0.0171 0.2829 0.5747 0.034 Uiso 1 1 calc R
C3 C 0.1330(2) 0.21939(8) 0.57929(12) 0.0327(4) Uani 1 1 d .
H2 H 0.0915 0.2034 0.6254 0.039 Uiso 1 1 calc R
C4 C 0.2578(2) 0.19519(8) 0.54155(12) 0.0330(4) Uani 1 1 d .
H3 H 0.2972 0.1627 0.5617 0.040 Uiso 1 1 calc R
C5 C 0.3251(2) 0.21875(8) 0.47393(12) 0.0296(4) Uani 1 1 d .
H4 H 0.4098 0.2027 0.4488 0.036 Uiso 1 1 calc R
C6 C 0.2627(2) 0.26699(8) 0.44477(10) 0.0244(4) Uani 1 1 d .
C7 C 0.3108(2) 0.30250(8) 0.37866(10) 0.0258(4) Uani 1 1 d .
H5 H 0.3933 0.2954 0.3442 0.031 Uiso 1 1 calc R
C8 C 0.2195(2) 0.34697(7) 0.37427(10) 0.0237(4) Uani 1 1 d .
C9 C 0.0971(2) 0.34182(7) 0.43711(10) 0.0231(4) Uani 1 1 d .
Si1 Si 0.23921(6) 0.40362(2) 0.29990(3) 0.02438(14) Uani 1 1 d .
Si2 Si -0.20918(6) 0.37503(2) 0.50481(3) 0.02650(15) Uani 1 1 d .
C10 C -0.0243(2) 0.37599(7) 0.44534(11) 0.0255(4) Uani 1 1 d .
H6 H -0.0139 0.4072 0.4144 0.031 Uiso 1 1 calc R
C11 C 0.4153(3) 0.39016(9) 0.23809(13) 0.0390(5) Uani 1 1 d .
H7 H 0.4279 0.4187 0.1991 0.058 Uiso 1 1 calc R
H8 H 0.4030 0.3563 0.2101 0.058 Uiso 1 1 calc R
H9 H 0.5058 0.3886 0.2732 0.058 Uiso 1 1 calc R
C12 C 0.2647(3) 0.46933(8) 0.35358(12) 0.0341(4) Uani 1 1 d .
H10 H 0.1753 0.4762 0.3864 0.051 Uiso 1 1 calc R
H11 H 0.2755 0.4978 0.3143 0.051 Uiso 1 1 calc R
H12 H 0.3566 0.4679 0.3877 0.051 Uiso 1 1 calc R
C13 C 0.0614(2) 0.40646(8) 0.23286(11) 0.0335(5) Uani 1 1 d .
H13 H -0.0294 0.4101 0.2657 0.050 Uiso 1 1 calc R
H14 H 0.0539 0.3738 0.2014 0.050 Uiso 1 1 calc R
H15 H 0.0685 0.4369 0.1969 0.050 Uiso 1 1 calc R
C14 C -0.3225(3) 0.43355(10) 0.46332(13) 0.0407(5) Uani 1 1 d .
H16 H -0.4211 0.4357 0.4899 0.061 Uiso 1 1 calc R
H17 H -0.3395 0.4288 0.4059 0.061 Uiso 1 1 calc R
H18 H -0.2651 0.4663 0.4728 0.061 Uiso 1 1 calc R
C15 C -0.3196(2) 0.31168(10) 0.48353(13) 0.0384(5) Uani 1 1 d .
H19 H -0.2602 0.2812 0.5027 0.058 Uiso 1 1 calc R
H20 H -0.3379 0.3083 0.4260 0.058 Uiso 1 1 calc R
H21 H -0.4176 0.3128 0.5109 0.058 Uiso 1 1 calc R
C16 C -0.1746(2) 0.38481(9) 0.61622(11) 0.0304(4) Uani 1 1 d .
H22 H -0.1351 0.3519 0.6397 0.046 Uiso 1 1 calc R
H23 H -0.2709 0.3943 0.6415 0.046 Uiso 1 1 calc R
H24 H -0.1000 0.4133 0.6248 0.046 Uiso 1 1 calc R
C17 C 0.6260(2) 0.19660(8) 0.26805(11) 0.0241(4) Uani 1 1 d .
C18 C 0.5553(2) 0.22123(8) 0.20114(11) 0.0292(4) Uani 1 1 d .
H25 H 0.4660 0.2064 0.1772 0.035 Uiso 1 1 calc R
C19 C 0.6203(2) 0.26849(8) 0.17054(12) 0.0318(4) Uani 1 1 d .
H26 H 0.5743 0.2851 0.1255 0.038 Uiso 1 1 calc R
C20 C 0.7526(2) 0.29108(8) 0.20620(12) 0.0334(4) Uani 1 1 d .
H27 H 0.7936 0.3228 0.1851 0.040 Uiso 1 1 calc R
C21 C 0.8249(2) 0.26684(8) 0.27319(12) 0.0317(4) Uani 1 1 d .
H28 H 0.9137 0.2819 0.2971 0.038 Uiso 1 1 calc R
C22 C 0.7609(2) 0.21948(8) 0.30349(11) 0.0259(4) Uani 1 1 d .
C23 C 0.8126(2) 0.18413(8) 0.37003(11) 0.0270(4) Uani 1 1 d .
H29 H 0.8990 0.1908 0.4035 0.032 Uiso 1 1 calc R
C24 C 0.7184(2) 0.14061(8) 0.37646(10) 0.0246(4) Uani 1 1 d .
C25 C 0.5915(2) 0.14585(8) 0.31284(10) 0.0248(4) Uani 1 1 d .
Si3 Si 0.74476(6) 0.08384(2) 0.44971(3) 0.02700(15) Uani 1 1 d .
Si4 Si 0.28968(6) 0.11067(3) 0.23841(3) 0.03233(16) Uani 1 1 d .
C26 C 0.4724(2) 0.11115(9) 0.30318(11) 0.0292(4) Uani 1 1 d .
H30 H 0.4825 0.0806 0.3357 0.035 Uiso 1 1 calc R
C27 C 0.9317(3) 0.09466(11) 0.50677(15) 0.0502(6) Uani 1 1 d .
H31 H 1.0160 0.0965 0.4692 0.075 Uiso 1 1 calc R
H32 H 0.9491 0.0652 0.5438 0.075 Uiso 1 1 calc R
H33 H 0.9263 0.1279 0.5368 0.075 Uiso 1 1 calc R
C28 C 0.7564(3) 0.01830(9) 0.39383(13) 0.0372(5) Uani 1 1 d .
H34 H 0.6593 0.0116 0.3658 0.056 Uiso 1 1 calc R
H35 H 0.7771 -0.0104 0.4318 0.056 Uiso 1 1 calc R
H36 H 0.8390 0.0200 0.3552 0.056 Uiso 1 1 calc R
C29 C 0.5810(3) 0.08127(11) 0.52311(13) 0.0457(6) Uani 1 1 d .
H37 H 0.5772 0.1146 0.5530 0.069 Uiso 1 1 calc R
H38 H 0.5972 0.0518 0.5602 0.069 Uiso 1 1 calc R
H39 H 0.4843 0.0762 0.4939 0.069 Uiso 1 1 calc R
C30 C 0.1794(3) 0.05068(12) 0.27460(15) 0.0559(7) Uani 1 1 d .
H40 H 0.0817 0.0483 0.2455 0.084 Uiso 1 1 calc R
H41 H 0.1605 0.0543 0.3317 0.084 Uiso 1 1 calc R
H42 H 0.2392 0.0185 0.2652 0.084 Uiso 1 1 calc R
C31 C 0.3299(3) 0.10050(10) 0.12818(12) 0.0398(5) Uani 1 1 d .
H43 H 0.2334 0.1010 0.0977 0.060 Uiso 1 1 calc R
H44 H 0.3806 0.0663 0.1208 0.060 Uiso 1 1 calc R
H45 H 0.3963 0.1290 0.1094 0.060 Uiso 1 1 calc R
C32 C 0.1745(2) 0.17310(11) 0.25771(13) 0.0434(6) Uani 1 1 d .
H46 H 0.2268 0.2037 0.2347 0.065 Uiso 1 1 calc R
H47 H 0.1647 0.1782 0.3153 0.065 Uiso 1 1 calc R
H48 H 0.0727 0.1696 0.2331 0.065 Uiso 1 1 calc R

loop_
_atom_site_aniso_label
_atom_site_aniso_U_11
_atom_site_aniso_U_22
_atom_site_aniso_U_33
_atom_site_aniso_U_23
_atom_site_aniso_U_13
_atom_site_aniso_U_12
C1 0.0265(9) 0.0160(9) 0.0261(8) -0.0006(7) -0.0005(7) -0.0001(7)
C2 0.0290(9) 0.0216(9) 0.0336(9) 0.0027(7) 0.0038(7) 0.0011(8)
C3 0.0400(11) 0.0228(10) 0.0356(10) 0.0067(8) 0.0032(8) -0.0009(9)
C4 0.0375(11) 0.0196(10) 0.0418(11) 0.0055(8) -0.0039(8) 0.0026(8)
C5 0.0327(10) 0.0204(9) 0.0357(10) -0.0008(8) -0.0004(8) 0.0046(8)
C6 0.0289(9) 0.0169(9) 0.0273(8) -0.0018(7) -0.0009(7) 0.0015(7)
C7 0.0291(9) 0.0218(9) 0.0265(9) -0.0008(7) 0.0043(7) 0.0017(8)
C8 0.0276(9) 0.0196(9) 0.0239(8) -0.0014(7) 0.0016(7) 0.0002(7)
C9 0.0290(9) 0.0174(9) 0.0228(8) -0.0003(6) 0.0008(7) -0.0012(7)
Si1 0.0338(3) 0.0155(3) 0.0239(3) -0.00041(18) 0.0036(2) 0.0006(2)
Si2 0.0273(3) 0.0260(3) 0.0262(3) -0.00209(19) 0.0018(2) 0.0056(2)
C10 0.0315(10) 0.0189(9) 0.0263(9) 0.0012(7) 0.0037(7) 0.0031(8)
C11 0.0478(13) 0.0336(12) 0.0360(11) 0.0066(9) 0.0160(9) 0.0060(10)
C12 0.0436(11) 0.0214(10) 0.0373(10) -0.0050(8) -0.0002(8) -0.0005(9)
C13 0.0493(12) 0.0229(10) 0.0283(9) 0.0022(8) -0.0035(8) -0.0036(9)
C14 0.0407(12) 0.0479(14) 0.0335(10) 0.0002(10) 0.0018(9) 0.0199(11)
C15 0.0332(11) 0.0429(14) 0.0392(11) -0.0080(9) 0.0033(8) -0.0035(10)
C16 0.0373(11) 0.0272(10) 0.0266(9) -0.0012(7) 0.0011(8) 0.0042(9)
C17 0.0231(9) 0.0198(9) 0.0297(9) -0.0059(7) 0.0051(7) 0.0003(7)
C18 0.0266(9) 0.0265(10) 0.0346(10) -0.0028(8) 0.0011(7) 0.0011(8)
C19 0.0349(10) 0.0246(10) 0.0360(10) 0.0009(8) 0.0014(8) 0.0041(9)
C20 0.0382(11) 0.0202(10) 0.0421(11) -0.0007(8) 0.0079(9) -0.0022(9)
C21 0.0319(10) 0.0226(10) 0.0407(10) -0.0057(8) 0.0023(8) -0.0033(8)
C22 0.0264(9) 0.0215(9) 0.0300(9) -0.0040(7) 0.0047(7) 0.0003(8)
C23 0.0261(9) 0.0266(10) 0.0282(9) -0.0049(7) -0.0003(7) -0.0003(8)
C24 0.0242(9) 0.0236(9) 0.0261(8) -0.0059(7) 0.0035(7) 0.0005(8)
C25 0.0243(9) 0.0240(9) 0.0263(8) -0.0035(7) 0.0043(7) 0.0017(8)
Si3 0.0314(3) 0.0241(3) 0.0256(3) -0.0026(2) 0.0023(2) 0.0022(2)
Si4 0.0258(3) 0.0382(3) 0.0330(3) 0.0015(2) -0.0004(2) -0.0088(2)
C26 0.0283(10) 0.0268(10) 0.0325(9) 0.0022(8) 0.0032(7) -0.0033(8)
C27 0.0590(15) 0.0444(15) 0.0467(13) 0.0033(11) -0.0166(11) -0.0007(13)
C28 0.0412(11) 0.0266(11) 0.0440(11) -0.0059(9) 0.0066(9) 0.0023(9)
C29 0.0596(15) 0.0412(13) 0.0370(11) 0.0010(10) 0.0187(10) 0.0054(12)
C30 0.0457(13) 0.0660(19) 0.0559(14) 0.0155(13) -0.0092(11) -0.0302(14)
C31 0.0414(12) 0.0413(13) 0.0367(11) -0.0040(9) 0.0011(9) -0.0079(10)
C32 0.0272(10) 0.0604(17) 0.0426(12) -0.0076(11) -0.0002(8) 0.0045(11)

loop_
_atom_type_symbol
_atom_type_description
_atom_type_scat_dispersion_real
_atom_type_scat_dispersion_imag
_atom_type_scat_source
C C 0.0033 0.0016 'International Tables Vol C Tables 4.2.6.8 and 6.1.1.4'
H H 0.0000 0.0000 'International Tables Vol C Tables 4.2.6.8 and 6.1.1.4'
Si Si 0.0817 0.0704 'International Tables Vol C Tables 4.2.6.8 and 6.1.1.4'

loop_
_geom_angle_atom_site_label_1
_geom_angle_atom_site_label_2
_geom_angle_atom_site_label_3
_geom_angle
C2 C1 C6 119.79(17)
C2 C1 C9 132.78(17)
C6 C1 C9 107.37(15)
C1 C2 C3 118.87(18)
C1 C2 H1 120.6
C3 C2 H1 120.6
C4 C3 C2 121.17(18)
C4 C3 H2 119.4
C2 C3 H2 119.4
C3 C4 C5 120.84(19)
C3 C4 H3 119.6
C5 C4 H3 119.6
C4 C5 C6 118.25(18)
C4 C5 H4 120.9
C6 C5 H4 120.9
C5 C6 C1 121.05(17)
C5 C6 C7 131.33(17)
C1 C6 C7 107.59(16)
C8 C7 C6 111.00(16)
C8 C7 H5 124.5
C6 C7 H5 124.5
C7 C8 C9 107.91(16)
C7 C8 Si1 125.90(14)
C9 C8 Si1 126.16(13)
C10 C9 C1 129.16(16)
C10 C9 C8 124.69(16)
C1 C9 C8 106.03(15)
C12 Si1 C11 108.94(10)
C12 Si1 C13 109.61(10)
C11 Si1 C13 110.22(10)
C12 Si1 C8 110.85(9)
C11 Si1 C8 107.79(9)
C13 Si1 C8 109.42(9)
C15 Si2 C14 108.93(11)
C15 Si2 C16 111.46(10)
C14 Si2 C16 109.36(9)
C15 Si2 C10 110.14(9)
C14 Si2 C10 103.82(9)
C16 Si2 C10 112.81(9)
C9 C10 Si2 134.75(14)
C9 C10 H6 112.6
Si2 C10 H6 112.6
Si1 C11 H7 109.5
Si1 C11 H8 109.5
H7 C11 H8 109.5
Si1 C11 H9 109.5
H7 C11 H9 109.5
H8 C11 H9 109.5
Si1 C12 H10 109.5
Si1 C12 H11 109.5
H10 C12 H11 109.5
Si1 C12 H12 109.5
H10 C12 H12 109.5
H11 C12 H12 109.5
Si1 C13 H13 109.5
Si1 C13 H14 109.5
H13 C13 H14 109.5
Si1 C13 H15 109.5
H13 C13 H15 109.5
H14 C13 H15 109.5
Si2 C14 H16 109.5
Si2 C14 H17 109.5
H16 C14 H17 109.5
Si2 C14 H18 109.5
H16 C14 H18 109.5
H17 C14 H18 109.5
Si2 C15 H19 109.5
Si2 C15 H20 109.5
H19 C15 H20 109.5
Si2 C15 H21 109.5
H19 C15 H21 109.5
H20 C15 H21 109.5
Si2 C16 H22 109.5
Si2 C16 H23 109.5
H22 C16 H23 109.5
Si2 C16 H24 109.5
H22 C16 H24 109.5
H23 C16 H24 109.5
C18 C17 C22 119.86(18)
C18 C17 C25 132.40(17)
C22 C17 C25 107.69(16)
C17 C18 C19 118.81(18)
C17 C18 H25 120.6
C19 C18 H25 120.6
C20 C19 C18 121.04(19)
C20 C19 H26 119.5
C18 C19 H26 119.5
C19 C20 C21 120.80(19)
C19 C20 H27 119.6
C21 C20 H27 119.6
C22 C21 C20 118.30(19)
C22 C21 H28 120.9
C20 C21 H28 120.9
C21 C22 C17 121.19(18)
C21 C22 C23 130.92(18)
C17 C22 C23 107.86(16)
C24 C23 C22 111.11(16)
C24 C23 H29 124.4
C22 C23 H29 124.4
C23 C24 C25 107.70(17)
C23 C24 Si3 125.82(14)
C25 C24 Si3 126.47(14)
C26 C25 C17 129.70(18)
C26 C25 C24 124.64(18)
C17 C25 C24 105.63(16)
C24 Si3 C27 108.17(10)
C24 Si3 C28 110.10(9)
C27 Si3 C28 108.65(11)
C24 Si3 C29 111.04(10)
C27 Si3 C29 109.23(12)
C28 Si3 C29 109.60(11)
C30 Si4 C32 109.44(12)
C30 Si4 C31 107.79(12)
C32 Si4 C31 112.56(11)
C30 Si4 C26 104.30(10)
C32 Si4 C26 109.72(10)
C31 Si4 C26 112.66(9)
C25 C26 Si4 134.18(16)
C25 C26 H30 112.9
Si4 C26 H30 112.9
Si3 C27 H31 109.5
Si3 C27 H32 109.5
H31 C27 H32 109.5
Si3 C27 H33 109.5
H31 C27 H33 109.5
H32 C27 H33 109.5
Si3 C28 H34 109.5
Si3 C28 H35 109.5
H34 C28 H35 109.5
Si3 C28 H36 109.5
H34 C28 H36 109.5
H35 C28 H36 109.5
Si3 C29 H37 109.5
Si3 C29 H38 109.5
H37 C29 H38 109.5
Si3 C29 H39 109.5
H37 C29 H39 109.5
H38 C29 H39 109.5
Si4 C30 H40 109.5
Si4 C30 H41 109.5
H40 C30 H41 109.5
Si4 C30 H42 109.5
H40 C30 H42 109.5
H41 C30 H42 109.5
Si4 C31 H43 109.5
Si4 C31 H44 109.5
H43 C31 H44 109.5
Si4 C31 H45 109.5
H43 C31 H45 109.5
H44 C31 H45 109.5
Si4 C32 H46 109.5
Si4 C32 H47 109.5
H46 C32 H47 109.5
Si4 C32 H48 109.5
H46 C32 H48 109.5
H47 C32 H48 109.5

loop_
_geom_bond_atom_site_label_1
_geom_bond_atom_site_label_2
_geom_bond_distance
C1 C2 1.381(2)
C1 C6 1.414(2)
C1 C9 1.484(2)
C2 C3 1.395(3)
C2 H1 0.9300
C3 C4 1.383(3)
C3 H2 0.9300
C4 C5 1.389(3)
C4 H3 0.9300
C5 C6 1.390(3)
C5 H4 0.9300
C6 C7 1.462(3)
C7 C8 1.352(3)
C7 H5 0.9300
C8 C9 1.490(2)
C8 Si1 1.8695(19)
C9 C10 1.350(2)
Si1 C12 1.861(2)
Si1 C11 1.864(2)
Si1 C13 1.868(2)
Si2 C15 1.861(2)
Si2 C14 1.866(2)
Si2 C16 1.8667(18)
Si2 C10 1.8766(19)
C10 H6 0.9300
C11 H7 0.9600
C11 H8 0.9600
C11 H9 0.9600
C12 H10 0.9600
C12 H11 0.9600
C12 H12 0.9600
C13 H13 0.9600
C13 H14 0.9600
C13 H15 0.9600
C14 H16 0.9600
C14 H17 0.9600
C14 H18 0.9600
C15 H19 0.9600
C15 H20 0.9600
C15 H21 0.9600
C16 H22 0.9600
C16 H23 0.9600
C16 H24 0.9600
C17 C18 1.389(3)
C17 C22 1.405(3)
C17 C25 1.488(3)
C18 C19 1.393(3)
C18 H25 0.9300
C19 C20 1.386(3)
C19 H26 0.9300
C20 C21 1.391(3)
C20 H27 0.9300
C21 C22 1.390(3)
C21 H28 0.9300
C22 C23 1.464(3)
C23 C24 1.351(3)
C23 H29 0.9300
C24 C25 1.503(3)
C24 Si3 1.862(2)
C25 C26 1.342(3)
Si3 C27 1.863(2)
Si3 C28 1.867(2)
Si3 C29 1.868(2)
Si4 C30 1.863(2)
Si4 C32 1.863(3)
Si4 C31 1.867(2)
Si4 C26 1.880(2)
C26 H30 0.9300
C27 H31 0.9600
C27 H32 0.9600
C27 H33 0.9600
C28 H34 0.9600
C28 H35 0.9600
C28 H36 0.9600
C29 H37 0.9600
C29 H38 0.9600
C29 H39 0.9600
C30 H40 0.9600
C30 H41 0.9600
C30 H42 0.9600
C31 H43 0.9600
C31 H44 0.9600
C31 H45 0.9600
C32 H46 0.9600
C32 H47 0.9600
C32 H48 0.9600

loop_
_geom_torsion_atom_site_label_1
_geom_torsion_atom_site_label_2
_geom_torsion_atom_site_label_3
_geom_torsion_atom_site_label_4
_geom_torsion
C6 C1 C2 C3 -0.5(3)
C9 C1 C2 C3 -177.51(19)
C1 C2 C3 C4 -1.2(3)
C2 C3 C4 C5 1.8(3)
C3 C4 C5 C6 -0.6(3)
C4 C5 C6 C1 -1.1(3)
C4 C5 C6 C7 176.62(19)
C2 C1 C6 C5 1.6(3)
C9 C1 C6 C5 179.33(17)
C2 C1 C6 C7 -176.55(17)
C9 C1 C6 C7 1.2(2)
C5 C6 C7 C8 -177.0(2)
C1 C6 C7 C8 1.0(2)
C6 C7 C8 C9 -2.6(2)
C6 C7 C8 Si1 179.39(13)
C2 C1 C9 C10 -9.2(3)
C6 C1 C9 C10 173.48(18)
C2 C1 C9 C8 174.6(2)
C6 C1 C9 C8 -2.66(19)
C7 C8 C9 C10 -173.09(18)
Si1 C8 C9 C10 4.9(3)
C7 C8 C9 C1 3.3(2)
Si1 C8 C9 C1 -178.77(13)
C7 C8 Si1 C12 -123.10(17)
C9 C8 Si1 C12 59.29(18)
C7 C8 Si1 C11 -4.0(2)
C9 C8 Si1 C11 178.43(15)
C7 C8 Si1 C13 115.91(17)
C9 C8 Si1 C13 -61.70(17)
C1 C9 C10 Si2 -6.9(3)
C8 C9 C10 Si2 168.56(15)
C15 Si2 C10 C9 -53.4(2)
C14 Si2 C10 C9 -169.9(2)
C16 Si2 C10 C9 71.9(2)
C22 C17 C18 C19 0.0(3)
C25 C17 C18 C19 -177.19(18)
C17 C18 C19 C20 -0.5(3)
C18 C19 C20 C21 0.6(3)
C19 C20 C21 C22 -0.1(3)
C20 C21 C22 C17 -0.4(3)
C20 C21 C22 C23 177.43(19)
C18 C17 C22 C21 0.5(3)
C25 C17 C22 C21 178.30(16)
C18 C17 C22 C23 -177.81(16)
C25 C17 C22 C23 0.00(19)
C21 C22 C23 C24 -177.19(19)
C17 C22 C23 C24 0.9(2)
C22 C23 C24 C25 -1.4(2)
C22 C23 C24 Si3 177.39(13)
C18 C17 C25 C26 -5.1(3)
C22 C17 C25 C26 177.50(19)
C18 C17 C25 C24 176.65(19)
C22 C17 C25 C24 -0.77(19)
C23 C24 C25 C26 -177.07(18)
Si3 C24 C25 C26 4.2(3)
C23 C24 C25 C17 1.31(19)
Si3 C24 C25 C17 -177.43(12)
C23 C24 Si3 C27 -4.5(2)
C25 C24 Si3 C27 174.07(16)
C23 C24 Si3 C28 -123.04(17)
C25 C24 Si3 C28 55.49(17)
C23 C24 Si3 C29 115.39(18)
C25 C24 Si3 C29 -66.08(18)
C17 C25 C26 Si4 -5.5(3)
C24 C25 C26 Si4 172.47(15)
C30 Si4 C26 C25 -172.8(2)
C32 Si4 C26 C25 -55.6(2)
C31 Si4 C26 C25 70.6(2)
